data_4308656
loop_
_publ_author_name
'Matthias Weil'
'Ekkehart Tillmanns'
'Dmitry Yu. Pushcharovsky'

_publ_contact_author_address
;  
Institute for Chemical Technologies and Analytics
Division of Structural Chemistry
Vienna University of Technology
Getreidemarkt 9/164-SC
A-1060 Vienna
Austria       
;
_publ_contact_author_email mweil@mail.zserv.tuwien.ac.at
_publ_contact_author_fax '+43 1 58801 17199'
_publ_contact_author_name
;       
Matthias Weil       
;
_publ_contact_author_phone '+43 1 58801 17122'
_publ_section_title
;
Hydrothermal Single-Crystal Growth in the Systems Ag/Hg/X/O (X = VV,
AsV): Crystal Structures of (Ag3Hg)VO4, (Ag2Hg2)3(VO4)4, and
(Ag2Hg2)2(HgO2)(AsO4)2 with the Unusual Tetrahedral Cluster Cations
(Ag3Hg)3+ and (Ag2Hg2)4+ and Crystal Structure of AgHgVO4
;
_journal_name_full 'Inorganic Chemistry'
_journal_page_first 1443
_journal_page_last 1451
_journal_paper_doi 10.1021/ic0484912
_journal_volume 44
_journal_year 2005
_chemical_formula_structural '(Ag2 Hg2)(Hg O2)(As O4)2'
_chemical_formula_sum 'Ag4 As2 Hg5 O10'
_chemical_formula_weight 1744.27
_chemical_name_systematic
; 
 ? 
;
_space_group_IT_number 159
_symmetry_cell_setting trigonal
_symmetry_space_group_name_Hall 'P 3 -2c'
_symmetry_space_group_name_H-M 'P 3 1 c'
_atom_sites_solution_primary direct
_atom_sites_solution_secondary difmap
_audit_creation_method SHELXL-97
_cell_angle_alpha 90.00
_cell_angle_beta 90.00
_cell_angle_gamma 120.00
_cell_formula_units_Z 2
_cell_length_a 6.0261(9)
_cell_length_b 6.0261(9)
_cell_length_c 21.577(4)
_cell_measurement_reflns_used 3445
_cell_measurement_temperature 293(2)
_cell_measurement_theta_max 29.329
_cell_measurement_theta_min 3.778
_cell_volume 678.57(19)
_computing_cell_refinement SAINT
_computing_data_collection SMART
_computing_data_reduction SAINT
_computing_publication_material 'SHELXL-97 (Sheldrick, 1997)'
_computing_structure_refinement 'SHELXL-97 (Sheldrick, 1997)'
_computing_structure_solution 'SHELXS-97 (Sheldrick, 1990)'
_diffrn_ambient_temperature 293(2)
_diffrn_measured_fraction_theta_full 0.991
_diffrn_measured_fraction_theta_max 0.991
_diffrn_measurement_device_type 'SMART (Siemens)'
_diffrn_measurement_method \w
_diffrn_radiation_monochromator graphite
_diffrn_radiation_source 'fine-focus sealed tube'
_diffrn_radiation_type MoK\a
_diffrn_radiation_wavelength 0.71073
_diffrn_reflns_av_R_equivalents 0.0550
_diffrn_reflns_av_sigmaI/netI 0.0331
_diffrn_reflns_limit_h_max 8
_diffrn_reflns_limit_h_min -8
_diffrn_reflns_limit_k_max 7
_diffrn_reflns_limit_k_min -8
_diffrn_reflns_limit_l_max 29
_diffrn_reflns_limit_l_min -29
_diffrn_reflns_number 7466
_diffrn_reflns_theta_full 30.50
_diffrn_reflns_theta_max 30.50
_diffrn_reflns_theta_min 1.89
_diffrn_standards_decay_% 0
_diffrn_standards_number 0
_exptl_absorpt_coefficient_mu 66.849
_exptl_absorpt_correction_T_max 0.4526
_exptl_absorpt_correction_T_min 0.0272
_exptl_absorpt_correction_type numerical
_exptl_absorpt_process_details
;
Habitus (Herrendorf, 1993-1997)
;
_exptl_crystal_colour red
_exptl_crystal_density_diffrn 8.537
_exptl_crystal_density_method 'not measured'
_exptl_crystal_description 'hexagonal plate'
_exptl_crystal_F_000 1468
_exptl_crystal_size_max 0.07
_exptl_crystal_size_mid 0.07
_exptl_crystal_size_min 0.015
_refine_diff_density_max 7.963
_refine_diff_density_min -4.577
_refine_diff_density_rms 0.867
_refine_ls_abs_structure_details 'Flack H D (1983), Acta Cryst. A39, 876-881'
_refine_ls_abs_structure_Flack 0.47(15)
_refine_ls_extinction_coef 0.00030(15)
_refine_ls_extinction_expression Fc^*^=kFc[1+0.001xFc^2^\l^3^/sin(2\q)]^-1/4^
_refine_ls_extinction_method SHELXL
_refine_ls_goodness_of_fit_ref 1.132
_refine_ls_hydrogen_treatment none
_refine_ls_matrix_type full
_refine_ls_number_parameters 50
_refine_ls_number_reflns 1362
_refine_ls_number_restraints 1
_refine_ls_restrained_S_all 1.132
_refine_ls_R_factor_all 0.0501
_refine_ls_R_factor_gt 0.0480
_refine_ls_shift/su_max 0.000
_refine_ls_shift/su_mean 0.000
_refine_ls_structure_factor_coef Fsqd
_refine_ls_weighting_details 'w=1/[\s^2^(Fo^2^)+(0.0920P)^2^+16.8144P] where P=(Fo^2^+2Fc^2^)/3'
_refine_ls_weighting_scheme calc
_refine_ls_wR_factor_gt 0.1356
_refine_ls_wR_factor_ref 0.1368
_reflns_number_gt 1292
_reflns_number_total 1362
_reflns_threshold_expression I>2\s(I)
_cod_data_source_file ic0484912si20041027_114324_1.cif
_cod_data_source_block AgHgAsO
_cod_original_cell_volume 678.56(19)
_cod_database_code 4308656

loop_
_symmetry_equiv_pos_as_xyz
'x, y, z'
'-y, x-y, z'
'-x+y, -x, z'
'y, x, z+1/2'
'-x, -x+y, z+1/2'
'x-y, -y, z+1/2'

loop_
_atom_site_label
_atom_site_type_symbol
_atom_site_fract_x
_atom_site_fract_y
_atom_site_fract_z
_atom_site_U_iso_or_equiv
_atom_site_adp_type
_atom_site_occupancy
_atom_site_symmetry_multiplicity
_atom_site_calc_flag
_atom_site_refinement_flags
_atom_site_disorder_assembly
_atom_site_disorder_group
Hg1 Hg 0.0563(3) 0.4201(4) 0.34974(7) 0.0153(3) Uani 0.50 1 d P . .
Ag1 Ag 0.0563(3) 0.4201(4) 0.34974(7) 0.0153(3) Uani 0.50 1 d P . .
Hg2 Hg -0.3333 0.3333 0.20624(10) 0.0160(5) Uani 0.50 3 d SP . .
Ag2 Ag -0.3333 0.3333 0.20624(10) 0.0160(5) Uani 0.50 3 d SP . .
Hg3 Hg 0.3333 0.6667 0.45162(16) 0.0326(7) Uani 0.50 3 d SP . .
Ag3 Ag 0.3333 0.6667 0.45162(16) 0.0326(7) Uani 0.50 3 d SP . .
Hg4 Hg 0.4104(5) 0.3514(4) 0.10676(7) 0.0210(5) Uani 0.50 1 d P . .
Ag4 Ag 0.4104(5) 0.3514(4) 0.10676(7) 0.0210(5) Uani 0.50 1 d P . .
Hg5 Hg -0.3333 0.3333 0.48266(9) 0.0139(3) Uani 1 3 d S . .
As1 As 0.0000 0.0000 0.23840(18) 0.0038(6) Uiso 1 3 d S . .
As2 As 0.0000 0.0000 0.4803(2) 0.0074(7) Uiso 1 3 d S . .
O1 O 0.151(6) 0.295(4) 0.5081(10) 0.026(4) Uiso 1 1 d . . .
O2 O -0.3333 0.3333 0.3899(13) 0.006(5) Uiso 1 3 d S . .
O3 O -0.3333 0.3333 0.586(3) 0.043(12) Uiso 1 3 d S . .
O4 O 0.0000 0.0000 0.3979(14) 0.011(5) Uiso 1 3 d S . .
O5 O -0.136(4) 0.166(5) 0.2677(8) 0.015(3) Uiso 1 1 d . . .
O6 O 0.0000 0.0000 0.1567(16) 0.019(6) Uiso 1 3 d S . .

loop_
_atom_site_aniso_label
_atom_site_aniso_U_11
_atom_site_aniso_U_22
_atom_site_aniso_U_33
_atom_site_aniso_U_23
_atom_site_aniso_U_13
_atom_site_aniso_U_12
Hg1 0.0111(6) 0.0164(8) 0.0142(7) -0.0062(6) -0.0019(6) 0.0036(7)
Ag1 0.0111(6) 0.0164(8) 0.0142(7) -0.0062(6) -0.0019(6) 0.0036(7)
Hg2 0.0190(6) 0.0190(6) 0.0100(9) 0.000 0.000 0.0095(3)
Ag2 0.0190(6) 0.0190(6) 0.0100(9) 0.000 0.000 0.0095(3)
Hg3 0.0344(10) 0.0344(10) 0.0289(15) 0.000 0.000 0.0172(5)
Ag3 0.0344(10) 0.0344(10) 0.0289(15) 0.000 0.000 0.0172(5)
Hg4 0.0265(11) 0.0286(10) 0.0127(7) -0.0009(7) -0.0060(6) 0.0173(8)
Ag4 0.0265(11) 0.0286(10) 0.0127(7) -0.0009(7) -0.0060(6) 0.0173(8)
Hg5 0.0132(4) 0.0132(4) 0.0152(7) 0.000 0.000 0.0066(2)

loop_
_atom_type_symbol
_atom_type_description
_atom_type_scat_dispersion_real
_atom_type_scat_dispersion_imag
_atom_type_scat_source
Ag Ag -0.8971 1.1015 'International Tables Vol C Tables 4.2.6.8 and 6.1.1.4'
Hg Hg -2.3894 9.2266 'International Tables Vol C Tables 4.2.6.8 and 6.1.1.4'
O O 0.0106 0.0060 'International Tables Vol C Tables 4.2.6.8 and 6.1.1.4'
As As 0.0499 2.0058 'International Tables Vol C Tables 4.2.6.8 and 6.1.1.4'

loop_
_geom_angle_atom_site_label_1
_geom_angle_atom_site_label_2
_geom_angle_atom_site_label_3
_geom_angle
_geom_angle_site_symmetry_1
_geom_angle_site_symmetry_3
_geom_angle_publ_flag
O5 Hg1 O2 91.2(8) . . ?
O5 Hg1 O4 83.0(8) . . ?
O2 Hg1 O4 90.4(4) . . ?
O5 Hg1 Hg3 168.3(5) . . ?
O2 Hg1 Hg3 95.6(6) . . ?
O4 Hg1 Hg3 87.4(5) . . ?
O5 Hg1 Ag1 113.8(5) . 2_665 ?
O2 Hg1 Ag1 155.0(5) . 2_665 ?
O4 Hg1 Ag1 91.25(8) . 2_665 ?
Hg3 Hg1 Ag1 59.56(5) . 2_665 ?
O5 Hg1 Hg1 113.8(5) . 2_665 ?
O2 Hg1 Hg1 155.0(5) . 2_665 ?
O4 Hg1 Hg1 91.25(8) . 2_665 ?
Hg3 Hg1 Hg1 59.56(5) . 2_665 ?
Ag1 Hg1 Hg1 0.00(9) 2_665 2_665 ?
O5 Hg1 Ag1 127.3(6) . 3_565 ?
O2 Hg1 Ag1 106.62(13) . 3_565 ?
O4 Hg1 Ag1 143.5(4) . 3_565 ?
Hg3 Hg1 Ag1 59.56(5) . 3_565 ?
Ag1 Hg1 Ag1 60.000(1) 2_665 3_565 ?
Hg1 Hg1 Ag1 60.000(1) 2_665 3_565 ?
O5 Hg1 Hg1 127.3(6) . 3_565 ?
O2 Hg1 Hg1 106.62(13) . 3_565 ?
O4 Hg1 Hg1 143.5(4) . 3_565 ?
Hg3 Hg1 Hg1 59.56(5) . 3_565 ?
Ag1 Hg1 Hg1 60.000(1) 2_665 3_565 ?
Hg1 Hg1 Hg1 60.000(1) 2_665 3_565 ?
Ag1 Hg1 Hg1 0.00(7) 3_565 3_565 ?
O5 Hg2 O5 90.6(6) . 2_565 ?
O5 Hg2 O5 90.6(6) . 3_455 ?
O5 Hg2 O5 90.6(6) 2_565 3_455 ?
O5 Hg2 Hg4 93.5(5) . 2 ?
O5 Hg2 Hg4 155.0(5) 2_565 2 ?
O5 Hg2 Hg4 114.0(5) 3_455 2 ?
O5 Hg2 Ag4 93.5(5) . 2 ?
O5 Hg2 Ag4 155.0(5) 2_565 2 ?
O5 Hg2 Ag4 114.0(5) 3_455 2 ?
Hg4 Hg2 Ag4 0.00(9) 2 2 ?
O5 Hg2 Hg4 114.0(5) . 3_565 ?
O5 Hg2 Hg4 93.5(5) 2_565 3_565 ?
O5 Hg2 Hg4 155.0(5) 3_455 3_565 ?
Hg4 Hg2 Hg4 62.38(9) 2 3_565 ?
Ag4 Hg2 Hg4 62.38(9) 2 3_565 ?
O5 Hg2 Ag4 114.0(5) . 3_565 ?
O5 Hg2 Ag4 93.5(5) 2_565 3_565 ?
O5 Hg2 Ag4 155.0(5) 3_455 3_565 ?
Hg4 Hg2 Ag4 62.38(9) 2 3_565 ?
Ag4 Hg2 Ag4 62.38(9) 2 3_565 ?
Hg4 Hg2 Ag4 0.00(4) 3_565 3_565 ?
O5 Hg2 Ag4 155.0(5) . 1_455 ?
O5 Hg2 Ag4 114.0(5) 2_565 1_455 ?
O5 Hg2 Ag4 93.5(5) 3_455 1_455 ?
Hg4 Hg2 Ag4 62.38(9) 2 1_455 ?
Ag4 Hg2 Ag4 62.38(9) 2 1_455 ?
Hg4 Hg2 Ag4 62.38(9) 3_565 1_455 ?
Ag4 Hg2 Ag4 62.38(9) 3_565 1_455 ?
O5 Hg2 Hg4 155.0(5) . 1_455 ?
O5 Hg2 Hg4 114.0(5) 2_565 1_455 ?
O5 Hg2 Hg4 93.5(5) 3_455 1_455 ?
Hg4 Hg2 Hg4 62.38(9) 2 1_455 ?
Ag4 Hg2 Hg4 62.38(9) 2 1_455 ?
Hg4 Hg2 Hg4 62.38(9) 3_565 1_455 ?
Ag4 Hg2 Hg4 62.38(9) 3_565 1_455 ?
Ag4 Hg2 Hg4 0.00(10) 1_455 1_455 ?
O1 Hg3 O1 94.3(7) 3_565 2_665 ?
O1 Hg3 O1 94.3(7) 3_565 . ?
O1 Hg3 O1 94.3(7) 2_665 . ?
O1 Hg3 Hg1 112.2(7) 3_565 . ?
O1 Hg3 Hg1 152.3(6) 2_665 . ?
O1 Hg3 Hg1 91.8(6) . . ?
O1 Hg3 Hg1 91.8(6) 3_565 3_565 ?
O1 Hg3 Hg1 112.2(7) 2_665 3_565 ?
O1 Hg3 Hg1 152.3(6) . 3_565 ?
Hg1 Hg3 Hg1 60.88(9) . 3_565 ?
O1 Hg3 Ag1 91.8(6) 3_565 3_565 ?
O1 Hg3 Ag1 112.2(7) 2_665 3_565 ?
O1 Hg3 Ag1 152.3(6) . 3_565 ?
Hg1 Hg3 Ag1 60.88(9) . 3_565 ?
Hg1 Hg3 Ag1 0.00(9) 3_565 3_565 ?
O1 Hg3 Hg1 152.3(6) 3_565 2_665 ?
O1 Hg3 Hg1 91.8(6) 2_665 2_665 ?
O1 Hg3 Hg1 112.2(7) . 2_665 ?
Hg1 Hg3 Hg1 60.88(9) . 2_665 ?
Hg1 Hg3 Hg1 60.88(9) 3_565 2_665 ?
Ag1 Hg3 Hg1 60.88(9) 3_565 2_665 ?
O1 Hg3 Ag1 152.3(6) 3_565 2_665 ?
O1 Hg3 Ag1 91.8(6) 2_665 2_665 ?
O1 Hg3 Ag1 112.2(7) . 2_665 ?
Hg1 Hg3 Ag1 60.88(9) . 2_665 ?
Hg1 Hg3 Ag1 60.88(9) 3_565 2_665 ?
Ag1 Hg3 Ag1 60.88(9) 3_565 2_665 ?
Hg1 Hg3 Ag1 0.00(9) 2_665 2_665 ?
O3 Hg4 O1 97.2(16) 4_564 4_554 ?
O3 Hg4 O6 105.3(6) 4_564 . ?
O1 Hg4 O6 92.3(9) 4_554 . ?
O3 Hg4 Ag2 124.5(12) 4_564 1_655 ?
O1 Hg4 Ag2 136.5(8) 4_554 1_655 ?
O6 Hg4 Ag2 88.1(6) . 1_655 ?
O3 Hg4 Hg2 124.5(12) 4_564 1_655 ?
O1 Hg4 Hg2 136.5(8) 4_554 1_655 ?
O6 Hg4 Hg2 88.1(6) . 1_655 ?
Ag2 Hg4 Hg2 0.00(6) 1_655 1_655 ?
O3 Hg4 Hg4 103.76(15) 4_564 3_665 ?
O1 Hg4 Hg4 103.4(5) 4_554 3_665 ?
O6 Hg4 Hg4 144.8(5) . 3_665 ?
Ag2 Hg4 Hg4 58.81(4) 1_655 3_665 ?
Hg2 Hg4 Hg4 58.81(4) 1_655 3_665 ?
O3 Hg4 Ag4 103.76(15) 4_564 3_665 ?
O1 Hg4 Ag4 103.4(5) 4_554 3_665 ?
O6 Hg4 Ag4 144.8(5) . 3_665 ?
Ag2 Hg4 Ag4 58.81(4) 1_655 3_665 ?
Hg2 Hg4 Ag4 58.81(4) 1_655 3_665 ?
Hg4 Hg4 Ag4 0.00(5) 3_665 3_665 ?
O3 Hg4 Hg4 160.4(8) 4_564 2_655 ?
O1 Hg4 Hg4 77.8(7) 4_554 2_655 ?
O6 Hg4 Hg4 93.88(11) . 2_655 ?
Ag2 Hg4 Hg4 58.81(4) 1_655 2_655 ?
Hg2 Hg4 Hg4 58.81(4) 1_655 2_655 ?
Hg4 Hg4 Hg4 60.0 3_665 2_655 ?
Ag4 Hg4 Hg4 60.0 3_665 2_655 ?
O3 Hg4 Ag4 160.4(8) 4_564 2_655 ?
O1 Hg4 Ag4 77.8(7) 4_554 2_655 ?
O6 Hg4 Ag4 93.88(11) . 2_655 ?
Ag2 Hg4 Ag4 58.81(4) 1_655 2_655 ?
Hg2 Hg4 Ag4 58.81(4) 1_655 2_655 ?
Hg4 Hg4 Ag4 60.0 3_665 2_655 ?
Ag4 Hg4 Ag4 60.0 3_665 2_655 ?
Hg4 Hg4 Ag4 0.00(5) 2_655 2_655 ?
O3 Hg4 Hg5 39.5(15) 4_564 4_564 ?
O1 Hg4 Hg5 59.9(8) 4_554 4_564 ?
O6 Hg4 Hg5 116.3(5) . 4_564 ?
Ag2 Hg4 Hg5 152.18(9) 1_655 4_564 ?
Hg2 Hg4 Hg5 152.18(9) 1_655 4_564 ?
Hg4 Hg4 Hg5 98.79(8) 3_665 4_564 ?
Ag4 Hg4 Hg5 98.79(8) 3_665 4_564 ?
Hg4 Hg4 Hg5 127.25(4) 2_655 4_564 ?
Ag4 Hg4 Hg5 127.25(4) 2_655 4_564 ?
O2 Hg5 O3 180.000(12) . . ?
O2 Hg5 Hg4 140.98(4) . 6_565 ?
O3 Hg5 Hg4 39.02(4) . 6_565 ?
O2 Hg5 Hg4 140.98(4) . 5 ?
O3 Hg5 Hg4 39.02(4) . 5 ?
Hg4 Hg5 Hg4 66.08(7) 6_565 5 ?
O2 Hg5 Hg4 140.98(4) . 4_455 ?
O3 Hg5 Hg4 39.02(4) . 4_455 ?
Hg4 Hg5 Hg4 66.08(7) 6_565 4_455 ?
Hg4 Hg5 Hg4 66.08(7) 5 4_455 ?
O5 As1 O5 107.0(6) 3 . ?
O5 As1 O5 107.0(6) 3 2 ?
O5 As1 O5 107.0(7) . 2 ?
O5 As1 O6 111.9(6) 3 . ?
O5 As1 O6 111.9(6) . . ?
O5 As1 O6 111.9(6) 2 . ?
O1 As2 O1 107.6(8) . 2 ?
O1 As2 O1 107.6(8) . 3 ?
O1 As2 O1 107.6(8) 2 3 ?
O1 As2 O4 111.3(7) . . ?
O1 As2 O4 111.3(7) 2 . ?
O1 As2 O4 111.3(7) 3 . ?
As2 O1 Hg3 126.6(11) . . ?
As2 O1 Ag4 124.4(12) . 4 ?
Hg3 O1 Ag4 105.4(8) . 4 ?
As2 O1 Hg4 124.4(12) . 4 ?
Hg3 O1 Hg4 105.4(8) . 4 ?
Ag4 O1 Hg4 0.00(3) 4 4 ?
Hg5 O2 Ag1 112.1(6) . 3_455 ?
Hg5 O2 Hg1 112.1(6) . 3_455 ?
Ag1 O2 Hg1 0.00(10) 3_455 3_455 ?
Hg5 O2 Hg1 112.1(6) . . ?
Ag1 O2 Hg1 106.8(7) 3_455 . ?
Hg1 O2 Hg1 106.8(7) 3_455 . ?
Hg5 O2 Hg1 112.1(6) . 2_565 ?
Ag1 O2 Hg1 106.8(7) 3_455 2_565 ?
Hg1 O2 Hg1 106.8(7) 3_455 2_565 ?
Hg1 O2 Hg1 106.8(7) . 2_565 ?
Hg5 O2 Ag1 112.1(6) . 2_565 ?
Ag1 O2 Ag1 106.8(7) 3_455 2_565 ?
Hg1 O2 Ag1 106.8(7) 3_455 2_565 ?
Hg1 O2 Ag1 106.8(7) . 2_565 ?
Hg1 O2 Ag1 0.00(11) 2_565 2_565 ?
Ag4 O3 Hg4 0.00(7) 5 5 ?
Ag4 O3 Ag4 116.2(9) 5 6_565 ?
Hg4 O3 Ag4 116.2(9) 5 6_565 ?
Ag4 O3 Hg4 116.2(9) 5 6_565 ?
Hg4 O3 Hg4 116.2(9) 5 6_565 ?
Ag4 O3 Hg4 0.00(12) 6_565 6_565 ?
Ag4 O3 Hg4 116.2(9) 5 4_455 ?
Hg4 O3 Hg4 116.2(9) 5 4_455 ?
Ag4 O3 Hg4 116.2(9) 6_565 4_455 ?
Hg4 O3 Hg4 116.2(9) 6_565 4_455 ?
Ag4 O3 Ag4 116.2(9) 5 4_455 ?
Hg4 O3 Ag4 116.2(9) 5 4_455 ?
Ag4 O3 Ag4 116.2(9) 6_565 4_455 ?
Hg4 O3 Ag4 116.2(9) 6_565 4_455 ?
Hg4 O3 Ag4 0.00(8) 4_455 4_455 ?
Ag4 O3 Hg5 101.5(15) 5 . ?
Hg4 O3 Hg5 101.5(15) 5 . ?
Ag4 O3 Hg5 101.5(15) 6_565 . ?
Hg4 O3 Hg5 101.5(15) 6_565 . ?
Hg4 O3 Hg5 101.5(15) 4_455 . ?
Ag4 O3 Hg5 101.5(15) 4_455 . ?
As2 O4 Ag1 113.6(6) . 2 ?
As2 O4 Hg1 113.6(6) . 2 ?
Ag1 O4 Hg1 0.00(8) 2 2 ?
As2 O4 Ag1 113.6(6) . 3 ?
Ag1 O4 Ag1 105.0(7) 2 3 ?
Hg1 O4 Ag1 105.0(7) 2 3 ?
As2 O4 Hg1 113.6(6) . 3 ?
Ag1 O4 Hg1 105.0(7) 2 3 ?
Hg1 O4 Hg1 105.0(7) 2 3 ?
Ag1 O4 Hg1 0.00(9) 3 3 ?
As2 O4 Hg1 113.6(6) . . ?
Ag1 O4 Hg1 105.0(7) 2 . ?
Hg1 O4 Hg1 105.0(7) 2 . ?
Ag1 O4 Hg1 105.0(7) 3 . ?
Hg1 O4 Hg1 105.0(7) 3 . ?
As1 O5 Hg1 117.2(10) . . ?
As1 O5 Hg2 123.0(9) . . ?
Hg1 O5 Hg2 110.8(8) . . ?
As1 O6 Ag4 114.9(7) . 3 ?
As1 O6 Hg4 114.9(7) . 3 ?
Ag4 O6 Hg4 0.00(10) 3 3 ?
As1 O6 Ag4 114.9(7) . 2 ?
Ag4 O6 Ag4 103.5(8) 3 2 ?
Hg4 O6 Ag4 103.5(8) 3 2 ?
As1 O6 Hg4 114.9(7) . 2 ?
Ag4 O6 Hg4 103.5(8) 3 2 ?
Hg4 O6 Hg4 103.5(8) 3 2 ?
Ag4 O6 Hg4 0.00(8) 2 2 ?
As1 O6 Hg4 114.9(7) . . ?
Ag4 O6 Hg4 103.5(8) 3 . ?
Hg4 O6 Hg4 103.5(8) 3 . ?
Ag4 O6 Hg4 103.5(8) 2 . ?
Hg4 O6 Hg4 103.5(8) 2 . ?

loop_
_geom_bond_atom_site_label_1
_geom_bond_atom_site_label_2
_geom_bond_distance
_geom_bond_site_symmetry_2
_geom_bond_publ_flag
Hg1 O5 2.25(2) . ?
Hg1 O2 2.304(10) . ?
Hg1 O4 2.597(12) . ?
Hg1 Hg3 2.710(3) . ?
Hg1 Ag1 2.746(3) 2_665 ?
Hg1 Hg1 2.746(3) 2_665 ?
Hg1 Ag1 2.746(3) 3_565 ?
Hg1 Hg1 2.746(3) 3_565 ?
Hg2 O5 2.322(18) . ?
Hg2 O5 2.322(18) 2_565 ?
Hg2 O5 2.322(18) 3_455 ?
Hg2 Hg4 2.678(3) 2 ?
Hg2 Ag4 2.678(3) 2 ?
Hg2 Hg4 2.678(3) 3_565 ?
Hg2 Ag4 2.678(3) 3_565 ?
Hg2 Ag4 2.678(3) 1_455 ?
Hg2 Hg4 2.678(3) 1_455 ?
Hg3 O1 2.29(2) 3_565 ?
Hg3 O1 2.29(2) 2_665 ?
Hg3 O1 2.29(2) . ?
Hg3 Hg1 2.710(3) 3_565 ?
Hg3 Ag1 2.710(3) 3_565 ?
Hg3 Hg1 2.710(3) 2_665 ?
Hg3 Ag1 2.710(3) 2_665 ?
Hg4 O3 2.214(12) 4_564 ?
Hg4 O1 2.37(2) 4_554 ?
Hg4 O6 2.554(15) . ?
Hg4 Ag2 2.678(3) 1_655 ?
Hg4 Hg2 2.678(3) 1_655 ?
Hg4 Hg4 2.774(4) 3_665 ?
Hg4 Ag4 2.774(4) 3_665 ?
Hg4 Hg4 2.774(4) 2_655 ?
Hg4 Ag4 2.774(4) 2_655 ?
Hg4 Hg5 3.446(2) 4_564 ?
Hg5 O2 2.00(3) . ?
Hg5 O3 2.24(6) . ?
Hg5 Hg4 3.446(2) 6_565 ?
Hg5 Hg4 3.446(2) 5 ?
Hg5 Hg4 3.446(2) 4_455 ?
As1 O5 1.700(17) 3 ?
As1 O5 1.700(17) . ?
As1 O5 1.700(18) 2 ?
As1 O6 1.76(4) . ?
As2 O1 1.65(2) . ?
As2 O1 1.65(2) 2 ?
As2 O1 1.65(2) 3 ?
As2 O4 1.78(3) . ?
O1 Ag4 2.37(2) 4 ?
O1 Hg4 2.37(2) 4 ?
O2 Ag1 2.304(10) 3_455 ?
O2 Hg1 2.304(10) 3_455 ?
O2 Hg1 2.304(10) 2_565 ?
O2 Ag1 2.304(10) 2_565 ?
O3 Ag4 2.214(12) 5 ?
O3 Hg4 2.214(12) 5 ?
O3 Ag4 2.214(12) 6_565 ?
O3 Hg4 2.214(12) 6_565 ?
O3 Hg4 2.214(12) 4_455 ?
O3 Ag4 2.214(12) 4_455 ?
O4 Ag1 2.597(12) 2 ?
O4 Hg1 2.597(12) 2 ?
O4 Ag1 2.597(12) 3 ?
O4 Hg1 2.597(12) 3 ?
O6 Ag4 2.554(15) 3 ?
O6 Hg4 2.554(15) 3 ?
O6 Ag4 2.554(15) 2 ?
O6 Hg4 2.554(15) 2 ?
